data_8101484
loop_
_publ_author_name
'Shoja, M.'
'Sullivan, P.'

_publ_section_title
;
Crystal structure of 3-hydroxy-2'-methoxyflavone, C16H12O4
;
_journal_issue 2
_journal_name_full 'Zeitschrift f\"ur Kristallographie - New Crystal Structures'
_journal_page_first 237
_journal_page_last 238
_journal_volume 214
_journal_year 1999
_chemical_formula_sum 'C16 H12 O4'
_chemical_formula_weight 268.27
_chemical_melting_point 484.5(5)
_space_group_crystal_system triclinic
_space_group_IT_number 2
_space_group_name_Hall '-P 1'
_space_group_name_H-M_alt 'P -1'
_cell_angle_alpha 62.15(2)
_cell_angle_beta 71.39(2)
_cell_angle_gamma 73.91(2)
_cell_formula_units_Z 2
_cell_length_a 7.463(2)
_cell_length_b 10.120(3)
_cell_length_c 10.1860(10)
_cell_measurement_temperature 293
_cell_volume 637.1(3)
_diffrn_ambient_temperature 293
_exptl_crystal_density_diffrn 1.398
_refine_ls_R_factor_obs .042
_refine_ls_wR_factor_obs .047
_cod_depositor_comments
;
The following automatic conversions were performed:

'_chemical_melting_point' value '484-485 K' was changed to '484.5(5)'
- the average value was taken and precision was estimated.

Automatic conversion script
Id: cif_fix_values 1646 2011-03-28 12:23:43Z adriana 
;
_cod_database_code 8101484

loop_
_space_group_symop_id
_space_group_symop_operation_xyz
1 x,y,z
2 -x,-y,-z

loop_
_atom_site_aniso_label
_atom_site_aniso_U_11
_atom_site_aniso_U_22
_atom_site_aniso_U_33
_atom_site_aniso_U_12
_atom_site_aniso_U_13
_atom_site_aniso_U_23
C4 .0386(15) .0286(13) .0315(14) -.0084(11) -.0113(12) -.0069(11)
C9 .0372(15) .0341(14) .0307(14) -.0127(12) -.0066(11) -.0086(11)
C10 .0345(14) .0298(13) .0305(13) -.0084(11) -.0070(11) -.0100(11)
C3 .0390(15) .0279(13) .0325(14) -.0103(11) -.0127(12) -.0061(11)
O1 .0455(11) .0377(10) .0291(10) -.0172(9) -.0138(8) -.0036(8)
C8 .0526(19) .057(2) .0382(17) -.0243(15) -.0149(14) -.0112(15)
C2 .0352(14) .0265(13) .0313(14) -.0075(11) -.0093(11) -.0079(11)
C5 .0449(16) .0387(16) .0324(15) -.0149(13) -.0084(13) -.0064(13)
C1' .0356(14) .0291(13) .0293(13) -.0087(11) -.0124(11) -.0047(11)
O4 .0621(13) .0445(12) .0360(11) -.0241(10) -.0264(10) .0035(9)
C6 .0520(19) .0510(19) .0403(17) -.0289(15) -.0046(14) -.0068(15)
C7 .054(2) .068(2) .0495(19) -.0353(17) -.0088(15) -.0175(17)
O3 .0612(14) .0472(12) .0386(12) -.0317(10) -.0254(11) .0047(10)
C6' .0534(18) .0374(16) .0342(15) -.0073(13) -.0109(13) -.0107(13)
C2' .0376(15) .0318(14) .0347(14) -.0084(11) -.0127(12) -.0080(12)
C11 .066(2) .0413(19) .069(3) .0058(17) -.025(2) -.0277(18)
C5' .054(2) .056(2) .0312(16) -.0135(15) -.0042(14) -.0104(14)
O2' .0637(14) .0330(11) .0408(11) -.0044(9) -.0067(10) -.0143(9)
C3' .0502(18) .0288(15) .0447(17) -.0132(13) -.0168(14) -.0030(13)
C4' .0484(18) .0444(17) .0353(16) -.0196(14) -.0102(14) .0022(14)

loop_
_atom_site_label
_atom_site_fract_x
_atom_site_fract_y
_atom_site_fract_z
_atom_site_U_iso_or_equiv
_atom_site_thermal_displace_type
_atom_site_calc_flag
_atom_site_calc_attached_atom
_atom_site_occupancy
C4 .2209(4) 1.0430(3) .1010(3) .034(3) Uani ? ? 1
C9 .4323(4) 1.0367(3) .2471(3) .035(3) Uani ? ? 1
C10 .3709(4) 1.1011(3) .1123(3) .032(3) Uani ? ? 1
C3 .1509(4) .9146(3) .2372(3) .033(3) Uani ? ? 1
O1 .3570(3) .9169(2) .37199(19) .038(2) Uani ? ? 1
C8 .5732(5) 1.0901(4) .2637(3) .048(4) Uani ? ? 1
C2 .2196(4) .8569(3) .3629(3) .032(3) Uani ? ? 1
C5 .4578(4) 1.2230(3) -.0118(3) .040(3) Uani ? ? 1
C1' .1565(4) .7273(3) .5079(3) .032(3) Uani ? ? 1
O4 .1543(3) 1.0979(2) -.0134(2) .048(2) Uani ? ? 1
C6 .5975(5) 1.2751(4) .0033(3) .050(4) Uani ? ? 1
C7 .6546(5) 1.2094(4) .1406(4) .055(4) Uani ? ? 1
O3 .0114(3) .8528(2) .2381(2) .049(2) Uani ? ? 1
C6' .0522(4) .7517(3) .6358(3) .043(3) Uani ? ? 1
C2' .2059(4) .5798(3) .5171(3) .035(3) Uani ? ? 1
C11 .3699(6) .4153(4) .3939(5) .057(5) Uani ? ? 1
C5' -.0055(5) .6309(4) .7738(3) .050(4) Uani ? ? 1
O2' .3142(3) .5644(2) .3886(2) .048(2) Uani ? ? 1
C3' .1471(4) .4600(3) .6553(3) .043(3) Uani ? ? 1
C4' .0443(4) .4868(3) .7808(3) .047(3) Uani ? ? 1
H6' .006(4) .858(3) .630(3) .049(8) Uiso ? ? 1
H5 .424(4) 1.261(3) -.104(3) .051(8) Uiso ? ? 1
H4' .014(4) .397(4) .879(4) .059(9) Uiso ? ? 1
H8 .625(4) 1.035(3) .354(4) .056(9) Uiso ? ? 1
H6 .657(4) 1.355(4) -.084(4) .061(9) Uiso ? ? 1
H113 .446(5) .346(4) .476(4) .061(9) Uiso ? ? 1
H7 .757(5) 1.242(4) .153(4) .065(9) Uiso ? ? 1
H3' .178(4) .371(4) .658(4) .054(10) Uiso ? ? 1
H5' -.084(5) .655(4) .863(4) .068(10) Uiso ? ? 1
H33 -.018(5) .886(4) .172(4) .063(12) Uiso ? ? 1
H111 .466(5) .416(4) .302(4) .098(12) Uiso ? ? 1
H112 .268(5) .377(4) .404(4) .083(12) Uiso ? ? 1

loop_
_geom_bond_atom_site_label_1
_geom_bond_atom_site_label_2
_geom_bond_distance
_geom_bond_site_symmetry_1
_geom_bond_site_symmetry_2
_geom_bond_publ_flag
C4 C10 1.457(5) . . ?
C4 C3 1.455(3) . . ?
C4 O4 1.235(4) . . ?
C9 C10 1.385(4) . . ?
C9 O1 1.373(3) . . ?
C9 C8 1.393(6) . . ?
C10 C5 1.415(3) . . ?
C3 C2 1.341(4) . . ?
C3 O3 1.350(4) . . ?
O1 C2 1.374(4) . . ?
C8 C7 1.380(4) . . ?
C8 H8 .96(3) . . ?
C2 C1' 1.487(3) . . ?
C5 C6 1.368(6) . . ?
C5 H5 .93(4) . . ?
C1' C6' 1.383(4) . . ?
C1' C2' 1.399(4) . . ?
C6 C7 1.391(5) . . ?
C6 H6 .95(3) . . ?
C7 H7 .97(4) . . ?
O3 H33 .68(4) . . ?
C6' C5' 1.398(4) . . ?
C6' H6' 1.01(3) . . ?
C2' O2' 1.355(4) . . ?
C2' C3' 1.397(3) . . ?
C11 O2' 1.429(5) . . ?
C11 H113 1.02(3) . . ?
C11 H111 .98(4) . . ?
C11 H112 .91(5) . . ?
C5' C4' 1.375(5) . . ?
C5' H5' 1.01(4) . . ?
C3' C4' 1.371(5) . . ?
C3' H3' .85(4) . . ?
C4' H4' 1.00(3) . . ?

loop_
_cod_related_entry_id
_cod_related_entry_database
_cod_related_entry_code
1 ChemSpider 503036
